data_7125290
loop_
_publ_author_name
'El Mamouni, El Hachemia'
'Cattoen, Martin'
'Cordier, Marie'
'Cossy, Janine'
'Arseniyadis, Stellios'
'Ilitki, Hocine'
'El Ka\"im, Laurent'

_publ_section_title
;
 Selective Tsuji-Trost type C-allylation of hydrazones: a straightforward
 entry into 4,5-dihydropyrazoles.
;
_journal_issue 100
_journal_name_full 'Chemical communications (Cambridge, England)'
_journal_page_first 14490
_journal_page_last 14493
_journal_paper_doi 10.1039/c6cc08171a
_journal_volume 52
_journal_year 2016
_chemical_formula_moiety 'C25 H27 N4 O5 P'
_chemical_formula_sum 'C25 H27 N4 O5 P'
_chemical_formula_weight 494.47
_space_group_crystal_system monoclinic
_space_group_IT_number 15
_space_group_name_Hall '-C 2yc'
_space_group_name_H-M_alt 'C 1 2/c 1'
_atom_sites_solution_hydrogens mixed
_audit_creation_method SHELXL-2014/7
_audit_update_record
;
2016-07-21 deposited with the CCDC.
2016-11-18 downloaded from the CCDC.
;
_cell_angle_alpha 90
_cell_angle_beta 92.924(1)
_cell_angle_gamma 90
_cell_formula_units_Z 8
_cell_length_a 29.5009(5)
_cell_length_b 7.6614(2)
_cell_length_c 21.6674(5)
_cell_measurement_reflns_used 9998
_cell_measurement_temperature 150.0(1)
_cell_measurement_theta_max 27.485
_cell_measurement_theta_min 0.998
_cell_volume 4890.85(19)
_computing_cell_refinement 'DENZO (Otwinowski & Minor, 1997) & COLLECT'
_computing_data_collection 'COLLECT (Hooft, R.W.W., 1998)'
_computing_data_reduction 'DENZO & COLLECT'
_computing_molecular_graphics 'PLATON (Spek, 2009)'
_computing_structure_refinement 'SHELXL-2014/7 (Sheldrick, 2014)'
_computing_structure_solution SHELXT(Sheldrick,2014)
_diffrn_ambient_temperature 150.0(1)
_diffrn_measured_fraction_theta_full 0.996
_diffrn_measured_fraction_theta_max 0.996
_diffrn_measurement_device_type 'Kappa APEX II'
_diffrn_measurement_method 'phi and omega scans'
_diffrn_radiation_type MoK\a
_diffrn_radiation_wavelength 0.71069
_diffrn_reflns_av_R_equivalents 0.0609
_diffrn_reflns_av_unetI/netI 0.0350
_diffrn_reflns_Laue_measured_fraction_full 0.996
_diffrn_reflns_Laue_measured_fraction_max 0.996
_diffrn_reflns_limit_h_max 38
_diffrn_reflns_limit_h_min -38
_diffrn_reflns_limit_k_max 9
_diffrn_reflns_limit_k_min -9
_diffrn_reflns_limit_l_max 28
_diffrn_reflns_limit_l_min -28
_diffrn_reflns_number 34439
_diffrn_reflns_point_group_measured_fraction_full 0.996
_diffrn_reflns_point_group_measured_fraction_max 0.996
_diffrn_reflns_theta_full 25.240
_diffrn_reflns_theta_max 27.468
_diffrn_reflns_theta_min 2.747
_exptl_absorpt_coefficient_mu 0.156
_exptl_absorpt_correction_T_max 1.07681
_exptl_absorpt_correction_T_min 0.953134
_exptl_absorpt_correction_type multi-scan
_exptl_absorpt_process_details DENZO/SCALEPACK
_exptl_crystal_colour yellow
_exptl_crystal_density_diffrn 1.343
_exptl_crystal_description block
_exptl_crystal_F_000 2080
_exptl_crystal_size_max 0.200
_exptl_crystal_size_mid 0.140
_exptl_crystal_size_min 0.100
_refine_diff_density_max 2.455
_refine_diff_density_min -0.619
_refine_diff_density_rms 0.078
_refine_ls_extinction_method none
_refine_ls_goodness_of_fit_ref 1.062
_refine_ls_hydrogen_treatment mixed
_refine_ls_matrix_type full
_refine_ls_number_parameters 374
_refine_ls_number_reflns 5582
_refine_ls_number_restraints 3
_refine_ls_restrained_S_all 1.064
_refine_ls_R_factor_all 0.0970
_refine_ls_R_factor_gt 0.0737
_refine_ls_shift/su_max 0.000
_refine_ls_shift/su_mean 0.000
_refine_ls_structure_factor_coef Fsqd
_refine_ls_weighting_details 'w=1/[\s^2^(Fo^2^)+(0.1051P)^2^+10.2772P] where P=(Fo^2^+2Fc^2^)/3'
_refine_ls_weighting_scheme calc
_refine_ls_wR_factor_gt 0.1934
_refine_ls_wR_factor_ref 0.2136
_reflns_Friedel_coverage 0.000
_reflns_number_gt 4270
_reflns_number_total 5582
_reflns_threshold_expression 'I > 2\s(I)'
_cod_data_source_file c6cc08171a2.cif
_cod_data_source_block le198
_cod_original_sg_symbol_H-M 'C 2/c'
_cod_database_code 7125290
_shelx_shelxl_version_number 2014/7
_shelx_space_group_comment
;
The symmetry employed for this shelxl refinement is uniquely defined
by the following loop, which should always be used as a source of
symmetry information in preference to the above space-group names.
They are only intended as comments.
;
_shelx_estimated_absorpt_t_min 0.969
_shelx_estimated_absorpt_t_max 0.985

loop_
_space_group_symop_operation_xyz
'x, y, z'
'-x, y, -z+1/2'
'x+1/2, y+1/2, z'
'-x+1/2, y+1/2, -z+1/2'
'-x, -y, -z'
'x, -y, z-1/2'
'-x+1/2, -y+1/2, -z'
'x+1/2, -y+1/2, z-1/2'

loop_
_atom_site_label
_atom_site_type_symbol
_atom_site_fract_x
_atom_site_fract_y
_atom_site_fract_z
_atom_site_U_iso_or_equiv
_atom_site_adp_type
_atom_site_occupancy
_atom_site_site_symmetry_order
_atom_site_calc_flag
_atom_site_refinement_flags_posn
_atom_site_refinement_flags_adp
_atom_site_refinement_flags_occupancy
_atom_site_disorder_assembly
_atom_site_disorder_group
P1 P 0.07424(3) 0.06872(13) 0.22996(3) 0.0466(3) Uani 1 1 d D . . . .
O1 O -0.06434(8) 0.2456(4) 0.59072(11) 0.0676(8) Uani 1 1 d . . . . .
O2 O -0.10129(7) 0.3030(4) 0.50469(12) 0.0673(8) Uani 1 1 d . . . . .
N1 N 0.09516(7) 0.2230(3) 0.41014(9) 0.0337(5) Uani 1 1 d . . . . .
N2 N 0.13454(7) 0.1709(3) 0.44133(9) 0.0319(5) Uani 1 1 d . . . . .
N3 N -0.06568(9) 0.2701(4) 0.53472(12) 0.0481(6) Uani 1 1 d . . . . .
N4 N 0.24478(7) 0.1310(3) 0.38263(11) 0.0381(5) Uani 1 1 d . . . . .
C2 C -0.02389(9) 0.2600(4) 0.50264(13) 0.0359(6) Uani 1 1 d . . . . .
C3 C -0.02423(9) 0.2988(4) 0.44050(13) 0.0384(6) Uani 1 1 d . . . . .
H3 H -0.0517 0.3338 0.4192 0.046 Uiso 1 1 calc R U . . .
C4 C 0.01527(9) 0.2869(4) 0.40923(12) 0.0371(6) Uani 1 1 d . . . . .
H4 H 0.0151 0.3139 0.3664 0.044 Uiso 1 1 calc R U . . .
C5 C 0.05551(8) 0.2348(4) 0.44087(11) 0.0308(5) Uani 1 1 d . . . . .
C6 C 0.05514(9) 0.1958(4) 0.50447(11) 0.0345(6) Uani 1 1 d . . . . .
H6 H 0.0824 0.1606 0.5263 0.041 Uiso 1 1 calc R U . . .
C7 C 0.01566(9) 0.2083(4) 0.53493(12) 0.0373(6) Uani 1 1 d . . . . .
H7 H 0.0154 0.1818 0.5777 0.045 Uiso 1 1 calc R U . . .
C8 C 0.16684(8) 0.1732(3) 0.40325(11) 0.0289(5) Uani 1 1 d . . . . .
C9 C 0.15212(8) 0.2366(3) 0.33903(11) 0.0285(5) Uani 1 1 d . . . . .
H9 H 0.1620(10) 0.159(4) 0.3070(13) 0.034 Uiso 1 1 d . U . . .
C10 C 0.09990(8) 0.2271(4) 0.34220(11) 0.0305(5) Uani 1 1 d . . . . .
H10 H 0.0833(10) 0.336(4) 0.3237(13) 0.037 Uiso 1 1 d . U . . .
C11 C 0.07888(9) 0.0614(4) 0.31249(12) 0.0359(6) Uani 1 1 d . . . . .
H11A H 0.0467(11) 0.049(4) 0.3244(14) 0.043 Uiso 1 1 d . U . . .
H11B H 0.0985(11) -0.052(4) 0.3267(14) 0.043 Uiso 1 1 d . U . . .
C12 C 0.16941(8) 0.4197(3) 0.32728(11) 0.0289(5) Uani 1 1 d . . . . .
C13 C 0.15906(9) 0.5562(4) 0.36645(12) 0.0332(6) Uani 1 1 d . . . . .
H13 H 0.1412 0.5341 0.4009 0.040 Uiso 1 1 calc R U . . .
C14 C 0.17434(9) 0.7237(4) 0.35599(13) 0.0386(6) Uani 1 1 d . . . . .
H14 H 0.1670 0.8156 0.3832 0.046 Uiso 1 1 calc R U . . .
C15 C 0.20048(9) 0.7579(4) 0.30575(14) 0.0399(6) Uani 1 1 d . . . . .
H15 H 0.2114 0.8725 0.2988 0.048 Uiso 1 1 calc R U . . .
C16 C 0.21040(10) 0.6241(4) 0.26620(13) 0.0412(7) Uani 1 1 d . . . . .
H16 H 0.2277 0.6473 0.2313 0.049 Uiso 1 1 calc R U . . .
C17 C 0.19541(9) 0.4564(4) 0.27689(12) 0.0363(6) Uani 1 1 d . . . . .
H17 H 0.2029 0.3650 0.2496 0.044 Uiso 1 1 calc R U . . .
C18 C 0.21260(8) 0.1161(3) 0.42367(12) 0.0308(5) Uani 1 1 d . . . . .
C19 C 0.22103(10) 0.0476(4) 0.48278(14) 0.0423(7) Uani 1 1 d . . . . .
H19 H 0.1973 0.0388 0.5107 0.051 Uiso 1 1 calc R U . . .
C20 C 0.26449(11) -0.0071(5) 0.50017(15) 0.0507(8) Uani 1 1 d . . . . .
H20 H 0.2711 -0.0547 0.5401 0.061 Uiso 1 1 calc R U . . .
C21 C 0.29776(10) 0.0087(5) 0.45875(16) 0.0494(8) Uani 1 1 d . . . . .
H21 H 0.3280 -0.0270 0.4695 0.059 Uiso 1 1 calc R U . . .
C22 C 0.28664(10) 0.0772(5) 0.40131(15) 0.0471(7) Uani 1 1 d . . . . .
H22 H 0.3100 0.0871 0.3730 0.056 Uiso 1 1 calc R U . . .
O4 O 0.12432(7) 0.0507(4) 0.21113(9) 0.0579(7) Uani 1 1 d . . . . .
O3 O 0.0579(2) 0.2479(8) 0.2041(3) 0.0627(15) Uani 0.61 1 d . . P A 1
O5 O 0.0544(2) -0.1216(9) 0.2100(3) 0.0600(18) Uani 0.61 1 d D . P A 1
C24 C 0.1814(2) 0.0842(8) 0.1390(2) 0.0985(18) Uani 0.61 1 d . . P B 1
H24A H 0.2005 0.1458 0.1702 0.148 Uiso 0.61 1 calc R U P B 1
H24B H 0.1890 0.1232 0.0977 0.148 Uiso 0.61 1 calc R U P B 1
H24C H 0.1867 -0.0418 0.1427 0.148 Uiso 0.61 1 calc R U P B 1
C23 C 0.1346(3) 0.1210(11) 0.1482(4) 0.0548(19) Uani 0.61 1 d . . P B 1
H23A H 0.1150 0.0639 0.1157 0.066 Uiso 0.61 1 calc R U P B 1
H23B H 0.1291 0.2484 0.1463 0.066 Uiso 0.61 1 calc R U P B 1
C25 C 0.0797(3) -0.2984(10) 0.2193(4) 0.075(2) Uani 0.61 1 d . . P A 1
H25A H 0.1067 -0.2802 0.2477 0.090 Uiso 0.61 1 calc R U P A 1
H25B H 0.0594 -0.3817 0.2393 0.090 Uiso 0.61 1 calc R U P A 1
C26 C 0.0924(4) -0.3654(13) 0.1695(6) 0.121(3) Uani 0.61 1 d D . P A 1
H26A H 0.0672 -0.3618 0.1382 0.182 Uiso 0.61 1 calc R U P A 1
H26B H 0.1015 -0.4868 0.1770 0.182 Uiso 0.61 1 calc R U P A 1
H26C H 0.1181 -0.2992 0.1549 0.182 Uiso 0.61 1 calc R U P A 1
O3A O 0.0422(2) 0.1855(10) 0.2061(4) 0.0417(16) Uani 0.39 1 d . . P A 2
O5A O 0.0411(3) -0.0662(14) 0.2025(5) 0.051(2) Uani 0.39 1 d D . P A 2
C23A C 0.1357(6) 0.024(2) 0.1477(7) 0.082(5) Uani 0.39 1 d . . P B 2
H23C H 0.1333 -0.1013 0.1372 0.098 Uiso 0.39 1 calc R U P B 2
H23D H 0.1141 0.0892 0.1198 0.098 Uiso 0.39 1 calc R U P B 2
C24A C 0.1814(2) 0.0842(8) 0.1390(2) 0.0985(18) Uani 0.39 1 d . . P B 2
H24D H 0.1814 0.2115 0.1347 0.148 Uiso 0.39 1 calc R U P B 2
H24E H 0.1926 0.0312 0.1015 0.148 Uiso 0.39 1 calc R U P B 2
H24F H 0.2011 0.0504 0.1747 0.148 Uiso 0.39 1 calc R U P B 2
C25A C 0.0467(4) -0.2449(15) 0.2265(6) 0.073(4) Uani 0.39 1 d . . P A 2
H25C H 0.0796 -0.2599 0.2369 0.088 Uiso 0.39 1 calc R U P A 2
H25D H 0.0316 -0.2475 0.2663 0.088 Uiso 0.39 1 calc R U P A 2
C26A C 0.0341(6) -0.3803(17) 0.1978(8) 0.121(3) Uani 0.39 1 d D . P A 2
H26D H 0.0131 -0.3484 0.1632 0.182 Uiso 0.39 1 calc R U P A 2
H26E H 0.0188 -0.4586 0.2258 0.182 Uiso 0.39 1 calc R U P A 2
H26F H 0.0606 -0.4396 0.1821 0.182 Uiso 0.39 1 calc R U P A 2

loop_
_atom_site_aniso_label
_atom_site_aniso_U_11
_atom_site_aniso_U_22
_atom_site_aniso_U_33
_atom_site_aniso_U_23
_atom_site_aniso_U_13
_atom_site_aniso_U_12
P1 0.0377(4) 0.0753(6) 0.0261(4) -0.0057(3) -0.0046(3) -0.0007(4)
O1 0.0530(14) 0.104(2) 0.0483(13) 0.0234(14) 0.0235(11) 0.0218(14)
O2 0.0333(11) 0.110(2) 0.0589(15) 0.0072(15) 0.0090(10) 0.0179(13)
N1 0.0266(10) 0.0517(14) 0.0226(10) 0.0000(9) -0.0021(8) 0.0055(9)
N2 0.0269(10) 0.0402(12) 0.0280(10) -0.0001(9) -0.0034(8) 0.0016(9)
N3 0.0392(13) 0.0582(17) 0.0482(15) 0.0061(12) 0.0136(11) 0.0095(12)
N4 0.0304(11) 0.0454(14) 0.0384(12) -0.0042(10) 0.0002(9) 0.0051(10)
C2 0.0300(13) 0.0423(15) 0.0361(13) 0.0005(11) 0.0082(10) 0.0028(11)
C3 0.0287(12) 0.0492(17) 0.0372(14) 0.0022(12) 0.0009(10) 0.0067(12)
C4 0.0317(13) 0.0522(17) 0.0272(12) 0.0030(12) 0.0007(10) 0.0063(12)
C5 0.0272(12) 0.0386(14) 0.0267(12) -0.0015(10) 0.0016(9) -0.0008(10)
C6 0.0295(12) 0.0471(16) 0.0268(12) 0.0018(11) 0.0003(9) 0.0033(11)
C7 0.0369(14) 0.0460(16) 0.0295(13) 0.0023(11) 0.0056(10) 0.0013(12)
C8 0.0287(12) 0.0311(13) 0.0265(11) 0.0003(9) -0.0011(9) 0.0008(10)
C9 0.0249(11) 0.0345(13) 0.0259(11) -0.0015(10) -0.0010(9) 0.0037(10)
C10 0.0275(12) 0.0411(14) 0.0228(11) 0.0010(10) -0.0001(9) 0.0023(10)
C11 0.0303(13) 0.0492(17) 0.0279(12) -0.0009(11) -0.0015(10) -0.0047(12)
C12 0.0255(11) 0.0341(13) 0.0265(11) -0.0002(10) -0.0025(9) 0.0037(10)
C13 0.0337(13) 0.0384(14) 0.0273(12) -0.0018(10) 0.0008(10) 0.0049(11)
C14 0.0396(14) 0.0357(15) 0.0403(14) -0.0046(12) -0.0009(11) 0.0046(11)
C15 0.0376(14) 0.0353(15) 0.0468(16) 0.0040(12) 0.0011(12) -0.0015(11)
C16 0.0393(14) 0.0465(17) 0.0386(14) 0.0017(12) 0.0107(11) -0.0048(12)
C17 0.0365(13) 0.0409(15) 0.0320(13) -0.0063(11) 0.0080(10) 0.0017(11)
C18 0.0263(12) 0.0327(13) 0.0329(12) -0.0012(10) -0.0031(9) 0.0013(10)
C19 0.0368(14) 0.0510(18) 0.0384(14) 0.0066(13) -0.0055(11) 0.0031(13)
C20 0.0461(17) 0.056(2) 0.0478(17) 0.0082(15) -0.0168(14) 0.0086(15)
C21 0.0310(14) 0.0557(19) 0.0600(19) -0.0046(15) -0.0122(13) 0.0134(13)
C22 0.0307(14) 0.059(2) 0.0514(17) -0.0072(15) 0.0007(12) 0.0094(13)
O4 0.0402(11) 0.103(2) 0.0310(10) -0.0135(11) 0.0048(8) -0.0098(12)
O3 0.067(4) 0.084(4) 0.035(2) 0.017(3) -0.013(2) -0.011(3)
O5 0.035(3) 0.101(6) 0.042(3) -0.016(3) -0.011(3) -0.001(3)
C24 0.107(4) 0.131(5) 0.062(3) -0.030(3) 0.042(3) -0.044(3)
C23 0.064(4) 0.072(5) 0.028(3) -0.005(4) 0.004(2) -0.013(5)
C25 0.082(5) 0.054(4) 0.087(5) 0.014(4) -0.028(4) -0.003(4)
C26 0.130(7) 0.086(6) 0.143(8) 0.007(6) -0.043(6) 0.013(5)
O3A 0.041(4) 0.048(4) 0.035(3) 0.007(3) -0.007(3) 0.000(3)
O5A 0.016(4) 0.088(7) 0.048(4) -0.026(5) -0.014(3) -0.008(3)
C23A 0.075(8) 0.129(14) 0.043(6) -0.032(10) 0.016(5) -0.028(12)
C24A 0.107(4) 0.131(5) 0.062(3) -0.030(3) 0.042(3) -0.044(3)
C25A 0.062(7) 0.050(6) 0.110(9) -0.033(6) 0.015(6) -0.034(6)
C26A 0.130(7) 0.086(6) 0.143(8) 0.007(6) -0.043(6) 0.013(5)

loop_
_atom_type_symbol
_atom_type_description
_atom_type_scat_dispersion_real
_atom_type_scat_dispersion_imag
_atom_type_scat_source
C C 0.0033 0.0016 'International Tables Vol C Tables 4.2.6.8 and 6.1.1.4'
H H 0.0000 0.0000 'International Tables Vol C Tables 4.2.6.8 and 6.1.1.4'
N N 0.0061 0.0033 'International Tables Vol C Tables 4.2.6.8 and 6.1.1.4'
O O 0.0106 0.0060 'International Tables Vol C Tables 4.2.6.8 and 6.1.1.4'
P P 0.1023 0.0942 'International Tables Vol C Tables 4.2.6.8 and 6.1.1.4'

loop_
_geom_angle_atom_site_label_1
_geom_angle_atom_site_label_2
_geom_angle_atom_site_label_3
_geom_angle
O3A P1 O5A 83.1(4)
O3A P1 O4 126.8(3)
O5A P1 O4 115.8(4)
O3 P1 O4 105.4(2)
O3 P1 O5 126.8(3)
O4 P1 O5 100.6(3)
O3A P1 C11 114.2(3)
O5A P1 C11 112.6(5)
O3 P1 C11 113.3(3)
O4 P1 C11 103.52(12)
O5 P1 C11 104.3(3)
N2 N1 C5 119.9(2)
N2 N1 C10 111.93(19)
C5 N1 C10 127.0(2)
C8 N2 N1 108.3(2)
O1 N3 O2 122.5(3)
O1 N3 C2 118.8(3)
O2 N3 C2 118.7(3)
C18 N4 C22 116.5(3)
C3 C2 C7 121.2(2)
C3 C2 N3 119.6(2)
C7 C2 N3 119.2(2)
C2 C3 C4 120.1(2)
C2 C3 H3 120.0
C4 C3 H3 120.0
C3 C4 C5 119.7(2)
C3 C4 H4 120.2
C5 C4 H4 120.2
N1 C5 C4 120.1(2)
N1 C5 C6 120.5(2)
C4 C5 C6 119.4(2)
C7 C6 C5 120.3(2)
C7 C6 H6 119.9
C5 C6 H6 119.9
C6 C7 C2 119.4(2)
C6 C7 H7 120.3
C2 C7 H7 120.3
N2 C8 C18 120.1(2)
N2 C8 C9 113.8(2)
C18 C8 C9 126.1(2)
C8 C9 C12 111.6(2)
C8 C9 C10 100.56(19)
C12 C9 C10 113.2(2)
C8 C9 H9 112.3(17)
C12 C9 H9 109.1(18)
C10 C9 H9 109.9(17)
N1 C10 C11 109.9(2)
N1 C10 C9 100.91(18)
C11 C10 C9 113.6(2)
N1 C10 H10 109.5(16)
C11 C10 H10 109.1(17)
C9 C10 H10 113.4(16)
C10 C11 P1 113.64(19)
C10 C11 H11A 109.8(18)
P1 C11 H11A 103.7(18)
C10 C11 H11B 110.1(17)
P1 C11 H11B 108.9(17)
H11A C11 H11B 111(2)
C13 C12 C17 118.2(2)
C13 C12 C9 120.4(2)
C17 C12 C9 121.4(2)
C14 C13 C12 121.0(2)
C14 C13 H13 119.5
C12 C13 H13 119.5
C13 C14 C15 120.1(3)
C13 C14 H14 119.9
C15 C14 H14 119.9
C16 C15 C14 119.4(3)
C16 C15 H15 120.3
C14 C15 H15 120.3
C15 C16 C17 120.5(3)
C15 C16 H16 119.7
C17 C16 H16 119.7
C16 C17 C12 120.8(2)
C16 C17 H17 119.6
C12 C17 H17 119.6
N4 C18 C19 122.9(2)
N4 C18 C8 116.6(2)
C19 C18 C8 120.5(2)
C20 C19 C18 118.9(3)
C20 C19 H19 120.5
C18 C19 H19 120.5
C21 C20 C19 118.7(3)
C21 C20 H20 120.6
C19 C20 H20 120.6
C20 C21 C22 118.8(3)
C20 C21 H21 120.6
C22 C21 H21 120.6
N4 C22 C21 124.2(3)
N4 C22 H22 117.9
C21 C22 H22 117.9
C23A O4 P1 122.1(7)
C23 O4 P1 116.2(4)
C25 O5 P1 125.9(4)
C23 C24 H24A 109.5
C23 C24 H24B 109.5
H24A C24 H24B 109.5
C23 C24 H24C 109.5
H24A C24 H24C 109.5
H24B C24 H24C 109.5
C24 C23 O4 107.1(6)
C24 C23 H23A 110.3
O4 C23 H23A 110.3
C24 C23 H23B 110.3
O4 C23 H23B 110.3
H23A C23 H23B 108.5
C26 C25 O5 113.8(7)
C26 C25 H25A 108.8
O5 C25 H25A 108.8
C26 C25 H25B 108.8
O5 C25 H25B 108.8
H25A C25 H25B 107.7
C25 C26 H26A 109.5
C25 C26 H26B 109.5
H26A C26 H26B 109.5
C25 C26 H26C 109.5
H26A C26 H26C 109.5
H26B C26 H26C 109.5
C25A O5A P1 115.9(7)
C24A C23A O4 110.1(10)
C24A C23A H23C 109.6
O4 C23A H23C 109.6
C24A C23A H23D 109.6
O4 C23A H23D 109.6
H23C C23A H23D 108.2
C23A C24A H24D 109.5
C23A C24A H24E 109.5
H24D C24A H24E 109.5
C23A C24A H24F 109.5
H24D C24A H24F 109.5
H24E C24A H24F 109.5
C26A C25A O5A 124.7(13)
C26A C25A H25C 106.2
O5A C25A H25C 106.2
C26A C25A H25D 106.2
O5A C25A H25D 106.2
H25C C25A H25D 106.4
C25A C26A H26D 109.5
C25A C26A H26E 109.5
H26D C26A H26E 109.5
C25A C26A H26F 109.5
H26D C26A H26F 109.5
H26E C26A H26F 109.5

loop_
_geom_bond_atom_site_label_1
_geom_bond_atom_site_label_2
_geom_bond_distance
P1 O3A 1.384(8)
P1 O5A 1.522(9)
P1 O3 1.550(6)
P1 O4 1.559(2)
P1 O5 1.621(7)
P1 C11 1.788(3)
O1 N3 1.226(3)
O2 N3 1.233(3)
N1 N2 1.373(3)
N1 C5 1.378(3)
N1 C10 1.486(3)
N2 C8 1.292(3)
N3 C2 1.448(3)
N4 C18 1.338(3)
N4 C22 1.345(4)
C2 C3 1.379(4)
C2 C7 1.387(4)
C3 C4 1.380(4)
C3 H3 0.9500
C4 C5 1.398(3)
C4 H4 0.9500
C5 C6 1.411(3)
C6 C7 1.371(4)
C6 H6 0.9500
C7 H7 0.9500
C8 C18 1.466(3)
C8 C9 1.516(3)
C9 C12 1.518(4)
C9 C10 1.547(3)
C9 H9 0.97(3)
C10 C11 1.540(4)
C10 H10 1.03(3)
C11 H11A 1.00(3)
C11 H11B 1.08(3)
C12 C13 1.391(4)
C12 C17 1.395(4)
C13 C14 1.383(4)
C13 H13 0.9500
C14 C15 1.390(4)
C14 H14 0.9500
C15 C16 1.377(4)
C15 H15 0.9500
C16 C17 1.382(4)
C16 H16 0.9500
C17 H17 0.9500
C18 C19 1.394(4)
C19 C20 1.383(4)
C19 H19 0.9500
C20 C21 1.369(5)
C20 H20 0.9500
C21 C22 1.375(5)
C21 H21 0.9500
C22 H22 0.9500
O4 C23A 1.446(14)
O4 C23 1.512(8)
O5 C25 1.554(9)
C24 C23 1.432(11)
C24 H24A 0.9800
C24 H24B 0.9800
C24 H24C 0.9800
C23 H23A 0.9900
C23 H23B 0.9900
C25 C26 1.268(13)
C25 H25A 0.9900
C25 H25B 0.9900
C26 H26A 0.9800
C26 H26B 0.9800
C26 H26C 0.9800
O5A C25A 1.471(17)
C23A C24A 1.445(17)
C23A H23C 0.9900
C23A H23D 0.9900
C24A H24D 0.9800
C24A H24E 0.9800
C24A H24F 0.9800
C25A C26A 1.256(16)
C25A H25C 0.9900
C25A H25D 0.9900
C26A H26D 0.9800
C26A H26E 0.9800
C26A H26F 0.9800

loop_
_geom_torsion_atom_site_label_1
_geom_torsion_atom_site_label_2
_geom_torsion_atom_site_label_3
_geom_torsion_atom_site_label_4
_geom_torsion
C5 N1 N2 C8 -178.9(2)
C10 N1 N2 C8 12.3(3)
O1 N3 C2 C3 -175.6(3)
O2 N3 C2 C3 4.4(5)
O1 N3 C2 C7 5.5(5)
O2 N3 C2 C7 -174.5(3)
C7 C2 C3 C4 -0.1(5)
N3 C2 C3 C4 -179.0(3)
C2 C3 C4 C5 0.2(5)
N2 N1 C5 C4 -179.6(3)
C10 N1 C5 C4 -12.6(4)
N2 N1 C5 C6 0.8(4)
C10 N1 C5 C6 167.8(3)
C3 C4 C5 N1 -179.8(3)
C3 C4 C5 C6 -0.2(4)
N1 C5 C6 C7 179.8(3)
C4 C5 C6 C7 0.2(4)
C5 C6 C7 C2 -0.1(4)
C3 C2 C7 C6 0.1(5)
N3 C2 C7 C6 178.9(3)
N1 N2 C8 C18 -177.5(2)
N1 N2 C8 C9 2.1(3)
N2 C8 C9 C12 106.1(2)
C18 C8 C9 C12 -74.4(3)
N2 C8 C9 C10 -14.2(3)
C18 C8 C9 C10 165.2(2)
N2 N1 C10 C11 100.0(2)
C5 N1 C10 C11 -67.9(3)
N2 N1 C10 C9 -20.3(3)
C5 N1 C10 C9 171.9(3)
C8 C9 C10 N1 18.9(2)
C12 C9 C10 N1 -100.2(2)
C8 C9 C10 C11 -98.7(2)
C12 C9 C10 C11 142.2(2)
N1 C10 C11 P1 170.24(17)
C9 C10 C11 P1 -77.5(2)
O3A P1 C11 C10 -69.8(4)
O5A P1 C11 C10 -162.4(4)
O3 P1 C11 C10 -41.9(3)
O4 P1 C11 C10 71.8(2)
O5 P1 C11 C10 176.7(3)
C8 C9 C12 C13 -56.4(3)
C10 C9 C12 C13 56.1(3)
C8 C9 C12 C17 124.4(3)
C10 C9 C12 C17 -123.0(2)
C17 C12 C13 C14 -0.4(4)
C9 C12 C13 C14 -179.6(2)
C12 C13 C14 C15 0.0(4)
C13 C14 C15 C16 0.9(4)
C14 C15 C16 C17 -1.4(4)
C15 C16 C17 C12 1.0(4)
C13 C12 C17 C16 -0.1(4)
C9 C12 C17 C16 179.1(2)
C22 N4 C18 C19 -0.4(4)
C22 N4 C18 C8 -179.5(3)
N2 C8 C18 N4 -176.5(2)
C9 C8 C18 N4 4.1(4)
N2 C8 C18 C19 4.5(4)
C9 C8 C18 C19 -175.0(3)
N4 C18 C19 C20 0.2(5)
C8 C18 C19 C20 179.1(3)
C18 C19 C20 C21 0.3(5)
C19 C20 C21 C22 -0.4(5)
C18 N4 C22 C21 0.3(5)
C20 C21 C22 N4 0.2(5)
O3A P1 O4 C23A -54.4(10)
O5A P1 O4 C23A 46.9(10)
C11 P1 O4 C23A 170.6(9)
O3 P1 O4 C23 -37.6(4)
O5 P1 O4 C23 95.5(5)
C11 P1 O4 C23 -156.8(4)
O3 P1 O5 C25 159.1(7)
O4 P1 O5 C25 40.5(8)
C11 P1 O5 C25 -66.5(8)
P1 O4 C23 C24 -177.3(4)
P1 O5 C25 C26 -108.6(9)
O3A P1 O5A C25A -161.8(10)
O4 P1 O5A C25A 70.5(10)
C11 P1 O5A C25A -48.4(10)
P1 O4 C23A C24A 155.8(8)
P1 O5A C25A C26A -155.6(14)
